data_8000233
loop_
_publ_author_name
'G, Sharada'
'Mahale, Pratibha'
'Kore, Bhushan P.'
'Mukherjee, Somdutta'
'Pavan, Mysore S.'
'De, Chandan'
'Ghara, Somnath'
'Sundaresan, A.'
'Pandey, Anshu'
'Guru Row, Tayur N.'
'Sarma, D. D.'

_publ_section_title
;
 Is CH3NH3PbI3 Polar?
;
_journal_issue 13
_journal_name_full 'The journal of physical chemistry letters'
_journal_page_first 2412
_journal_page_last 2419
_journal_paper_doi 10.1021/acs.jpclett.6b00803
_journal_volume 7
_journal_year 2016
_chemical_formula_sum 'I6 N8 Pb2'
_chemical_formula_weight 1287.88
_space_group_crystal_system tetragonal
_space_group_IT_number 140
_space_group_name_Hall '-I 4 2c'
_space_group_name_H-M_alt 'I 4/m c m'
_symmetry_space_group_name_Hall '-I 4 2c'
_symmetry_space_group_name_H-M 'I 4/m c m'
_audit_creation_method SHELXL-2013
_cell_angle_alpha 90
_cell_angle_beta 90
_cell_angle_gamma 90
_cell_formula_units_Z 2
_cell_length_a 8.8117(8)
_cell_length_b 8.8117(8)
_cell_length_c 12.674(2)
_cell_measurement_reflns_used 1415
_cell_measurement_temperature 180(2)
_cell_measurement_theta_max 30.4920
_cell_measurement_theta_min 3.2710
_cell_volume 984.1(2)
_computing_structure_refinement 'SHELXL-2013 (Sheldrick, 2013)'
_diffrn_ambient_temperature 180(2)
_diffrn_detector 'CCD plate'
_diffrn_detector_area_resol_mean 8.0419
_diffrn_detector_type Eos
_diffrn_measured_fraction_theta_full 0.996
_diffrn_measured_fraction_theta_max 0.998
_diffrn_measurement_device 'four-circle diffractometer'
_diffrn_measurement_device_type 'Xcalibur, Eos, Nova'
_diffrn_radiation_monochromator mirror
_diffrn_radiation_type MoK\a
_diffrn_radiation_wavelength 0.71073
_diffrn_reflns_av_R_equivalents 0.0885
_diffrn_reflns_av_unetI/netI 0.0518
_diffrn_reflns_Laue_measured_fraction_full 0.996
_diffrn_reflns_Laue_measured_fraction_max 0.998
_diffrn_reflns_limit_h_max 12
_diffrn_reflns_limit_h_min -10
_diffrn_reflns_limit_k_max 12
_diffrn_reflns_limit_k_min -12
_diffrn_reflns_limit_l_max 17
_diffrn_reflns_limit_l_min -17
_diffrn_reflns_number 2814
_diffrn_reflns_point_group_measured_fraction_full 0.996
_diffrn_reflns_point_group_measured_fraction_max 0.998
_diffrn_reflns_theta_full 25.242
_diffrn_reflns_theta_max 30.559
_diffrn_reflns_theta_min 3.215
_exptl_absorpt_coefficient_mu 26.489
_exptl_absorpt_correction_T_max 0.445
_exptl_absorpt_correction_T_min 0.198
_exptl_absorpt_correction_type analytical
_exptl_absorpt_process_details
;
CrysAlisPro, Agilent Technologies,
Version 1.171.37.31 (release 14-01-2014 CrysAlis171 .NET)
(compiled Jan 14 2014,18:38:05)
Analytical numeric absorption correction using a multifaceted crystal
            model based on expressions derived by R.C. Clark & J.S. Reid.
(Clark, R. C. & Reid, J. S. (1995). Acta Cryst. A51, 887-897)
Empirical absorption correction using spherical harmonics,
 implemented in SCALE3 ABSPACK scaling algorithm.
;
_exptl_crystal_colour black
_exptl_crystal_density_diffrn 4.346
_exptl_crystal_description block
_exptl_crystal_F_000 1076
_exptl_crystal_size_max 0.0966
_exptl_crystal_size_mid 0.0598
_exptl_crystal_size_min 0.0418
_refine_diff_density_max 4.74
_refine_diff_density_min -3.89
_refine_diff_density_rms 0.596
_refine_ls_extinction_coef 0.0013(4)
_refine_ls_extinction_expression Fc^*^=kFc[1+0.001xFc^2^\l^3^/sin(2\q)]^-1/4^
_refine_ls_extinction_method SHELXL
_refine_ls_goodness_of_fit_ref 0.972
_refine_ls_hydrogen_treatment undef
_refine_ls_matrix_type full
_refine_ls_number_parameters 11
_refine_ls_number_reflns 429
_refine_ls_number_restraints 0
_refine_ls_restrained_S_all 0.972
_refine_ls_R_factor_all 0.0684
_refine_ls_R_factor_gt 0.0612
_refine_ls_shift/su_max 0.004
_refine_ls_shift/su_mean 0.001
_refine_ls_structure_factor_coef Fsqd
_refine_ls_weighting_details
;
 w=1/[\s^2^(Fo^2^)+(0.1205P)^2^+132.1827P]
 where P=(Fo^2^+2Fc^2^)/3
;
_refine_ls_weighting_scheme calc
_refine_ls_wR_factor_gt 0.1898
_refine_ls_wR_factor_ref 0.1962
_reflns_Friedel_coverage 0.000
_reflns_number_gt 385
_reflns_number_total 429
_reflns_threshold_expression 'I > 2\s(I)'
_cod_data_source_file jz6b00803_si_003.cif
_cod_data_source_block n
_cod_database_code 8000233
_shelx_space_group_comment
;
The symmetry employed for this shelxl refinement is uniquely defined
by the following loop, which should always be used as a source of
symmetry information in preference to the above space-group names.
They are only intended as comments.
;
_shelxl_version_number 2013-2

loop_
_space_group_symop_operation_xyz
'x, y, z'
'-y, x, z'
'-x, -y, z'
'y, -x, z'
'x, -y, -z+1/2'
'y, x, -z+1/2'
'-x, y, -z+1/2'
'-y, -x, -z+1/2'
'x+1/2, y+1/2, z+1/2'
'-y+1/2, x+1/2, z+1/2'
'-x+1/2, -y+1/2, z+1/2'
'y+1/2, -x+1/2, z+1/2'
'x+1/2, -y+1/2, -z+1'
'y+1/2, x+1/2, -z+1'
'-x+1/2, y+1/2, -z+1'
'-y+1/2, -x+1/2, -z+1'
'-x, -y, -z'
'y, -x, -z'
'x, y, -z'
'-y, x, -z'
'-x, y, z-1/2'
'-y, -x, z-1/2'
'x, -y, z-1/2'
'y, x, z-1/2'
'-x+1/2, -y+1/2, -z+1/2'
'y+1/2, -x+1/2, -z+1/2'
'x+1/2, y+1/2, -z+1/2'
'-y+1/2, x+1/2, -z+1/2'
'-x+1/2, y+1/2, z'
'-y+1/2, -x+1/2, z'
'x+1/2, -y+1/2, z'
'y+1/2, x+1/2, z'

loop_
_atom_site_label
_atom_site_type_symbol
_atom_site_fract_x
_atom_site_fract_y
_atom_site_fract_z
_atom_site_U_iso_or_equiv
_atom_site_adp_type
_atom_site_occupancy
_atom_site_site_symmetry_order
_atom_site_calc_flag
_atom_site_refinement_flags_posn
_atom_site_refinement_flags_adp
_atom_site_refinement_flags_occupancy
I1 I 0.3001(3) 0.1999(3) 0.0000 0.0445(8) Uani 1 4 d S T P
I2 I 0.0000 0.0000 0.2500 0.0410(10) Uani 1 8 d S T P
Pb1 Pb 0.0000 0.0000 0.0000 0.0205(6) Uani 1 8 d S T P
N1 N 0.0000 0.4084 0.2500 0.52(13) Uiso 1 2 d S . P

loop_
_atom_site_aniso_label
_atom_site_aniso_U_11
_atom_site_aniso_U_22
_atom_site_aniso_U_33
_atom_site_aniso_U_23
_atom_site_aniso_U_13
_atom_site_aniso_U_12
I1 0.0368(10) 0.0368(10) 0.0600(16) 0.000 0.000 -0.0228(10)
I2 0.0524(15) 0.0524(15) 0.0181(13) 0.000 0.000 0.000
Pb1 0.0198(6) 0.0198(6) 0.0220(8) 0.000 0.000 0.000

loop_
_atom_type_symbol
_atom_type_description
_atom_type_scat_dispersion_real
_atom_type_scat_dispersion_imag
_atom_type_scat_source
I I -0.4742 1.8119 'International Tables Vol C Tables 4.2.6.8 and 6.1.1.4'
Pb Pb -3.3944 10.1111 'International Tables Vol C Tables 4.2.6.8 and 6.1.1.4'
C C 0.0033 0.0016 'International Tables Vol C Tables 4.2.6.8 and 6.1.1.4'
N N 0.0061 0.0033 'International Tables Vol C Tables 4.2.6.8 and 6.1.1.4'
H H 0.0000 0.0000 'International Tables Vol C Tables 4.2.6.8 and 6.1.1.4'

loop_
_geom_angle_atom_site_label_1
_geom_angle_atom_site_label_2
_geom_angle_atom_site_label_3
_geom_angle
_geom_angle_site_symmetry_1
_geom_angle_site_symmetry_3
Pb1 I1 Pb1 157.35(11) 13_554 .
Pb1 I2 Pb1 180.0 5 .
I2 Pb1 I2 180.0 17 .
I2 Pb1 I1 90.0 17 .
I2 Pb1 I1 90.0 . .
I2 Pb1 I1 90.0 17 17
I2 Pb1 I1 90.0 . 17
I1 Pb1 I1 180.0 . 17
I2 Pb1 I1 90.0 17 2
I2 Pb1 I1 90.0 . 2
I1 Pb1 I1 90.0 . 2
I1 Pb1 I1 90.0 17 2
I2 Pb1 I1 90.0 17 18
I2 Pb1 I1 90.0 . 18
I1 Pb1 I1 90.0 . 18
I1 Pb1 I1 90.0 17 18
I1 Pb1 I1 180.0 2 18
N1 N1 N1 90.0 28 26_455
N1 N1 N1 45.0 28 3_565
N1 N1 N1 45.0 26_455 3_565

loop_
_geom_bond_atom_site_label_1
_geom_bond_atom_site_label_2
_geom_bond_distance
_geom_bond_site_symmetry_2
I1 Pb1 3.1773(7) 13_554
I1 Pb1 3.1773(7) .
I2 Pb1 3.1685(5) 5
I2 Pb1 3.1685(5) .
Pb1 I2 3.1685(5) 17
Pb1 I1 3.1773(7) 17
Pb1 I1 3.1773(7) 2
Pb1 I1 3.1773(7) 18
N1 N1 1.14148(10) 28
N1 N1 1.14148(11) 26_455
N1 N1 1.61429(15) 3_565
